data_2226885
loop_
_publ_author_name
'Miao, Jian-Ying'

_publ_section_title
;
 Poly[[1-(2-pyridyl)ethanone-\k^2^<i>N</i>,<i>O</i>]di-\m~2~-thiocyanato-\k^2^<i>N</i>:<i>S</i>;\k^2^<i>S</i>:<i>N</i>-cadmium(II)]
;
_journal_coeditor_code HB5520
_journal_issue 8
_journal_name_full 'Acta Crystallographica Section E'
_journal_page_first m868
_journal_paper_doi 10.1107/S1600536810025225
_journal_volume 66
_journal_year 2010
_chemical_formula_iupac '[Cd (N C S)2 (C7 H7 N O)]'
_chemical_formula_moiety 'C9 H7 Cd N3 O S2'
_chemical_formula_sum 'C9 H7 Cd N3 O S2'
_chemical_formula_weight 349.70
_chemical_name_systematic
;
Poly[[1-(2-pyridyl)ethanone-\k^2^<i>N</i>,<i>O</i>]di-\m~2~-
thiocyanato-\k^2^<i>N</i>:<i>S</i>;\k^2^<i>S</i>:<i>N</i>-cadmium(II)]
;
_space_group_IT_number 14
_symmetry_cell_setting monoclinic
_symmetry_space_group_name_Hall '-P 2yn'
_symmetry_space_group_name_H-M 'P 1 21/n 1'
_atom_sites_solution_hydrogens geom
_atom_sites_solution_primary direct
_atom_sites_solution_secondary difmap
_audit_creation_method SHELXL-97
_cell_angle_alpha 90.00
_cell_angle_beta 97.0450(10)
_cell_angle_gamma 90.00
_cell_formula_units_Z 4
_cell_length_a 12.3511(12)
_cell_length_b 7.6540(8)
_cell_length_c 12.5636(12)
_cell_measurement_reflns_used 3922
_cell_measurement_temperature 298(2)
_cell_measurement_theta_max 28.3
_cell_measurement_theta_min 2.4
_cell_volume 1178.7(2)
_computing_cell_refinement 'SAINT (Bruker, 1998)'
_computing_data_collection 'SMART (Bruker, 1998)'
_computing_data_reduction 'SAINT (Bruker, 1998)'
_computing_molecular_graphics 'SHELXTL (Sheldrick, 2008)'
_computing_publication_material 'SHELXTL (Sheldrick, 2008)'
_computing_structure_refinement 'SHELXL97 (Sheldrick, 2008)'
_computing_structure_solution 'SHELXS97 (Sheldrick, 2008)'
_diffrn_ambient_temperature 298(2)
_diffrn_measured_fraction_theta_full 0.995
_diffrn_measured_fraction_theta_max 0.995
_diffrn_measurement_device_type 'Bruker SMART CCD'
_diffrn_measurement_method '\w scans'
_diffrn_radiation_monochromator graphite
_diffrn_radiation_source 'fine-focus sealed tube'
_diffrn_radiation_type MoK\a
_diffrn_radiation_wavelength 0.71073
_diffrn_reflns_av_R_equivalents 0.0206
_diffrn_reflns_av_sigmaI/netI 0.0230
_diffrn_reflns_limit_h_max 15
_diffrn_reflns_limit_h_min -14
_diffrn_reflns_limit_k_max 9
_diffrn_reflns_limit_k_min -7
_diffrn_reflns_limit_l_max 16
_diffrn_reflns_limit_l_min -16
_diffrn_reflns_number 7522
_diffrn_reflns_theta_full 27.00
_diffrn_reflns_theta_max 27.00
_diffrn_reflns_theta_min 2.47
_diffrn_standards_number 0
_exptl_absorpt_coefficient_mu 2.186
_exptl_absorpt_correction_T_max 0.645
_exptl_absorpt_correction_T_min 0.580
_exptl_absorpt_correction_type multi-scan
_exptl_absorpt_process_details '(SADABS; Sheldrick, 1996)'
_exptl_crystal_colour colorless
_exptl_crystal_density_diffrn 1.971
_exptl_crystal_density_method 'not measured'
_exptl_crystal_description block
_exptl_crystal_F_000 680
_exptl_crystal_size_max 0.27
_exptl_crystal_size_mid 0.27
_exptl_crystal_size_min 0.22
_refine_diff_density_max 0.286
_refine_diff_density_min -0.637
_refine_ls_extinction_method none
_refine_ls_goodness_of_fit_ref 1.064
_refine_ls_hydrogen_treatment constr
_refine_ls_matrix_type full
_refine_ls_number_parameters 146
_refine_ls_number_reflns 2559
_refine_ls_number_restraints 0
_refine_ls_restrained_S_all 1.064
_refine_ls_R_factor_all 0.0274
_refine_ls_R_factor_gt 0.0224
_refine_ls_shift/su_max 0.000
_refine_ls_shift/su_mean 0.000
_refine_ls_structure_factor_coef Fsqd
_refine_ls_weighting_details 'calc w=1/[\s^2^(Fo^2^)+(0.0236P)^2^+0.5142P] where P=(Fo^2^+2Fc^2^)/3'
_refine_ls_weighting_scheme calc
_refine_ls_wR_factor_gt 0.0515
_refine_ls_wR_factor_ref 0.0538
_reflns_number_gt 2234
_reflns_number_total 2559
_reflns_threshold_expression I>2\s(I)
_cod_data_source_file hb5520.cif
_cod_data_source_block I
_cod_original_sg_symbol_H-M 'P 21/n'
_cod_database_code 2226885
_cod_database_fobs_code 2226885

loop_
_symmetry_equiv_pos_as_xyz
'x, y, z'
'-x+1/2, y+1/2, -z+1/2'
'-x, -y, -z'
'x-1/2, -y-1/2, z-1/2'

loop_
_atom_site_type_symbol
_atom_site_label
_atom_site_fract_x
_atom_site_fract_y
_atom_site_fract_z
_atom_site_U_iso_or_equiv
_atom_site_adp_type
_atom_site_calc_flag
_atom_site_refinement_flags
_atom_site_occupancy
_atom_site_disorder_assembly
_atom_site_disorder_group
Cd Cd1 1.056450(14) 0.09491(3) 0.785436(13) 0.03489(7) Uani d . 1 . .
N N1 0.95994(16) 0.3107(3) 0.68209(16) 0.0364(5) Uani d . 1 . .
N N2 1.2939(2) -0.2353(4) 0.67082(19) 0.0543(7) Uani d . 1 . .
N N3 1.0159(2) -0.1892(3) 1.06320(18) 0.0517(6) Uani d . 1 . .
O O1 0.87057(15) -0.0002(3) 0.71826(16) 0.0502(5) Uani d . 1 . .
S S1 1.12429(5) -0.00856(10) 0.59676(5) 0.04115(16) Uani d . 1 . .
S S2 1.10322(6) -0.21406(10) 0.86912(5) 0.04669(18) Uani d . 1 . .
C C1 1.0029(2) 0.4653(4) 0.6646(2) 0.0477(7) Uani d . 1 . .
H H1 1.0753 0.4858 0.6914 0.057 Uiso calc R 1 . .
C C2 0.9446(3) 0.5976(4) 0.6082(3) 0.0598(8) Uani d . 1 . .
H H2 0.9771 0.7048 0.5975 0.072 Uiso calc R 1 . .
C C3 0.8386(3) 0.5672(4) 0.5688(3) 0.0596(9) Uani d . 1 . .
H H3 0.7976 0.6539 0.5308 0.072 Uiso calc R 1 . .
C C4 0.7924(2) 0.4074(4) 0.5857(2) 0.0488(7) Uani d . 1 . .
H H4 0.7201 0.3851 0.5592 0.059 Uiso calc R 1 . .
C C5 0.8547(2) 0.2807(3) 0.64241(18) 0.0353(5) Uani d . 1 . .
C C6 0.8117(2) 0.1048(4) 0.6665(2) 0.0401(6) Uani d . 1 . .
C C7 0.6955(2) 0.0612(4) 0.6271(2) 0.0562(8) Uani d . 1 . .
H H7A 0.6826 0.0793 0.5510 0.084 Uiso calc R 1 . .
H H7B 0.6479 0.1352 0.6620 0.084 Uiso calc R 1 . .
H H7C 0.6816 -0.0588 0.6430 0.084 Uiso calc R 1 . .
C C8 1.2247(2) -0.1410(4) 0.64196(19) 0.0365(6) Uani d . 1 . .
C C9 1.0505(2) -0.1971(3) 0.9824(2) 0.0366(5) Uani d . 1 . .

loop_
_atom_site_aniso_label
_atom_site_aniso_U_11
_atom_site_aniso_U_22
_atom_site_aniso_U_33
_atom_site_aniso_U_12
_atom_site_aniso_U_13
_atom_site_aniso_U_23
Cd1 0.03050(11) 0.04039(12) 0.03362(10) -0.00046(8) 0.00330(7) 0.00215(8)
N1 0.0353(11) 0.0383(12) 0.0356(10) 0.0008(10) 0.0050(9) -0.0021(9)
N2 0.0480(14) 0.0677(18) 0.0469(13) 0.0216(13) 0.0040(11) 0.0042(12)
N3 0.0677(16) 0.0464(14) 0.0445(13) 0.0133(13) 0.0216(12) 0.0088(11)
O1 0.0408(11) 0.0483(12) 0.0601(12) -0.0025(10) 0.0012(9) 0.0110(10)
S1 0.0385(3) 0.0497(4) 0.0352(3) 0.0111(3) 0.0045(3) 0.0026(3)
S2 0.0606(4) 0.0451(4) 0.0365(3) 0.0130(4) 0.0139(3) 0.0011(3)
C1 0.0477(16) 0.0435(16) 0.0505(16) -0.0066(14) 0.0005(13) -0.0039(13)
C2 0.072(2) 0.0399(17) 0.065(2) -0.0077(16) -0.0006(17) 0.0078(15)
C3 0.066(2) 0.0461(19) 0.064(2) 0.0109(16) -0.0067(16) 0.0081(15)
C4 0.0454(16) 0.0511(18) 0.0474(15) 0.0063(14) -0.0039(13) 0.0008(13)
C5 0.0352(13) 0.0414(14) 0.0295(11) 0.0025(11) 0.0042(10) -0.0051(10)
C6 0.0382(14) 0.0470(16) 0.0355(13) -0.0021(12) 0.0055(11) -0.0011(12)
C7 0.0403(16) 0.073(2) 0.0530(17) -0.0140(15) -0.0014(13) 0.0057(16)
C8 0.0355(13) 0.0442(15) 0.0303(12) 0.0012(12) 0.0064(10) -0.0017(11)
C9 0.0394(14) 0.0323(14) 0.0374(13) 0.0059(11) 0.0025(11) 0.0057(11)

loop_
_atom_type_symbol
_atom_type_description
_atom_type_scat_dispersion_real
_atom_type_scat_dispersion_imag
_atom_type_scat_source
C C 0.0033 0.0016 'International Tables Vol C Tables 4.2.6.8 and 6.1.1.4'
H H 0.0000 0.0000 'International Tables Vol C Tables 4.2.6.8 and 6.1.1.4'
N N 0.0061 0.0033 'International Tables Vol C Tables 4.2.6.8 and 6.1.1.4'
O O 0.0106 0.0060 'International Tables Vol C Tables 4.2.6.8 and 6.1.1.4'
S S 0.1246 0.1234 'International Tables Vol C Tables 4.2.6.8 and 6.1.1.4'
Cd Cd -0.8075 1.2024 'International Tables Vol C Tables 4.2.6.8 and 6.1.1.4'

loop_
_geom_angle_atom_site_label_1
_geom_angle_atom_site_label_2
_geom_angle_atom_site_label_3
_geom_angle_site_symmetry_1
_geom_angle_site_symmetry_3
_geom_angle
_geom_angle_publ_flag
N2 Cd1 N3 2_756 3_757 90.44(9) ?
N2 Cd1 N1 2_756 . 94.28(9) n
N3 Cd1 N1 3_757 . 90.80(8) n
N2 Cd1 O1 2_756 . 162.00(9) n
N3 Cd1 O1 3_757 . 86.32(8) n
N1 Cd1 O1 . . 68.10(7) n
N2 Cd1 S2 2_756 . 106.62(7) n
N3 Cd1 S2 3_757 . 92.30(6) n
N1 Cd1 S2 . . 158.83(6) n
O1 Cd1 S2 . . 91.21(5) n
N2 Cd1 S1 2_756 . 92.80(6) n
N3 Cd1 S1 3_757 . 174.86(6) n
N1 Cd1 S1 . . 84.98(5) n
O1 Cd1 S1 . . 89.38(5) n
S2 Cd1 S1 . . 90.60(2) n
C1 N1 C5 . . 118.4(2) ?
C1 N1 Cd1 . . 122.40(18) ?
C5 N1 Cd1 . . 119.10(17) ?
C8 N2 Cd1 . 2_746 173.0(2) ?
C9 N3 Cd1 . 3_757 164.7(2) ?
C6 O1 Cd1 . . 117.39(18) ?
C8 S1 Cd1 . . 100.23(9) ?
C9 S2 Cd1 . . 100.65(9) ?
N1 C1 C2 . . 122.9(3) ?
N1 C1 H1 . . 118.5 ?
C2 C1 H1 . . 118.5 ?
C3 C2 C1 . . 118.5(3) ?
C3 C2 H2 . . 120.8 ?
C1 C2 H2 . . 120.8 ?
C2 C3 C4 . . 119.6(3) ?
C2 C3 H3 . . 120.2 ?
C4 C3 H3 . . 120.2 ?
C3 C4 C5 . . 119.3(3) ?
C3 C4 H4 . . 120.4 ?
C5 C4 H4 . . 120.4 ?
N1 C5 C4 . . 121.3(3) ?
N1 C5 C6 . . 115.4(2) ?
C4 C5 C6 . . 123.3(2) ?
O1 C6 C5 . . 120.0(2) ?
O1 C6 C7 . . 121.1(3) ?
C5 C6 C7 . . 119.0(2) ?
C6 C7 H7A . . 109.5 ?
C6 C7 H7B . . 109.5 ?
H7A C7 H7B . . 109.5 ?
C6 C7 H7C . . 109.5 ?
H7A C7 H7C . . 109.5 ?
H7B C7 H7C . . 109.5 ?
N2 C8 S1 . . 178.2(3) ?
N3 C9 S2 . . 177.8(2) ?

loop_
_geom_bond_atom_site_label_1
_geom_bond_atom_site_label_2
_geom_bond_site_symmetry_2
_geom_bond_distance
_geom_bond_publ_flag
Cd1 N2 2_756 2.271(2) y
Cd1 N3 3_757 2.314(2) y
Cd1 N1 . 2.336(2) y
Cd1 O1 . 2.4571(19) y
Cd1 S2 . 2.6235(8) y
Cd1 S1 . 2.7269(7) y
N1 C1 . 1.326(4) ?
N1 C5 . 1.353(3) ?
N2 C8 . 1.143(3) ?
N2 Cd1 2_746 2.271(2) ?
N3 C9 . 1.149(3) ?
N3 Cd1 3_757 2.314(2) ?
O1 C6 . 1.217(3) ?
S1 C8 . 1.648(3) ?
S2 C9 . 1.642(3) ?
C1 C2 . 1.386(4) ?
C1 H1 . 0.9300 ?
C2 C3 . 1.362(5) ?
C2 H2 . 0.9300 ?
C3 C4 . 1.377(4) ?
C3 H3 . 0.9300 ?
C4 C5 . 1.380(4) ?
C4 H4 . 0.9300 ?
C5 C6 . 1.492(4) ?
C6 C7 . 1.497(4) ?
C7 H7A . 0.9600 ?
C7 H7B . 0.9600 ?
C7 H7C . 0.9600 ?
